data_4065064
loop_
_publ_author_name
'Salah, Abderrahmen B.'
'Offenstein, Caroline'
'Zargarian, Davit'

_publ_section_title
;
 Hydroamination and Alcoholysis of Acrylonitrile Promoted by the Pincer
 Complex {\kP,\kC,\kP-2,6-(Ph2PO)2C6H3}Ni(OSO2CF3)
;
_journal_issue 20
_journal_name_full Organometallics
_journal_page_first 5352
_journal_paper_doi 10.1021/om200549p
_journal_volume 30
_journal_year 2011
_chemical_compound_source 'Synthesized by the authors. See text'
_chemical_formula_moiety 'C19 H31 F3 Ni O5 P2 S'
_chemical_formula_sum 'C19 H31 F3 Ni O5 P2 S'
_chemical_formula_weight 549.15
_chemical_name_systematic
; 
 ? 
;
_space_group_IT_number 14
_symmetry_cell_setting monoclinic
_symmetry_space_group_name_Hall '-P 2yn'
_symmetry_space_group_name_H-M 'P 1 21/n 1'
_atom_sites_solution_hydrogens geom
_atom_sites_solution_primary direct
_atom_sites_solution_secondary difmap
_audit_creation_method SHELXL-97
_cell_angle_alpha 90
_cell_angle_beta 109.198(1)
_cell_angle_gamma 90
_cell_formula_units_Z 4
_cell_length_a 9.8032(1)
_cell_length_b 18.4399(3)
_cell_length_c 14.8955(2)
_cell_measurement_reflns_used 20573
_cell_measurement_temperature 200
_cell_measurement_theta_max 72.11
_cell_measurement_theta_min 3.95
_cell_volume 2542.92(6)
_computing_cell_refinement 'SAINT V7.68A(Bruker AXS, 2009)'
_computing_data_collection 'APEX2  (Bruker AXS, 2009)'
_computing_data_reduction 'SAINT V7.68A(Bruker AXS, 2009)'
_computing_molecular_graphics 'SHELXTL v6.12 (Bruker AXS, 2001)'
_computing_publication_material 'UdMX (Maris, 2004)'
_computing_structure_refinement 'SHELXL97 (Sheldrick, 2008)'
_computing_structure_solution 'SHELXS97 (Sheldrick, 2008)'
_diffrn_ambient_temperature 200
_diffrn_detector_area_resol_mean 5.5
_diffrn_measured_fraction_theta_full 0.983
_diffrn_measured_fraction_theta_max 0.983
_diffrn_measurement_device_type 'Bruker Smart 6000'
_diffrn_measurement_method \w
_diffrn_radiation_monochromator 'Montel 200 optics'
_diffrn_radiation_source 'Rotating Anode'
_diffrn_radiation_type CuK\a
_diffrn_radiation_wavelength 1.54178
_diffrn_reflns_av_R_equivalents 0.035
_diffrn_reflns_av_sigmaI/netI 0.0193
_diffrn_reflns_limit_h_max 12
_diffrn_reflns_limit_h_min -12
_diffrn_reflns_limit_k_max 22
_diffrn_reflns_limit_k_min -22
_diffrn_reflns_limit_l_max 18
_diffrn_reflns_limit_l_min -18
_diffrn_reflns_number 32945
_diffrn_reflns_theta_full 72.49
_diffrn_reflns_theta_max 72.49
_diffrn_reflns_theta_min 3.95
_exptl_absorpt_coefficient_mu 3.497
_exptl_absorpt_correction_T_max 0.7049
_exptl_absorpt_correction_T_min 0.5827
_exptl_absorpt_correction_type multi-scan
_exptl_absorpt_process_details 'Sadabs (Sheldrick, 2008)'
_exptl_crystal_colour yellow
_exptl_crystal_density_diffrn 1.434
_exptl_crystal_density_method 'not measured'
_exptl_crystal_description block
_exptl_crystal_F_000 1144
_exptl_crystal_size_max 0.22
_exptl_crystal_size_mid 0.18
_exptl_crystal_size_min 0.10
_refine_diff_density_max 0.432
_refine_diff_density_min -0.708
_refine_diff_density_rms 0.088
_refine_ls_extinction_coef 0.00199(15)
_refine_ls_extinction_expression Fc^*^=kFc[1+0.001xFc^2^\l^3^/sin(2\q)]^-1/4^
_refine_ls_extinction_method SHELXL
_refine_ls_goodness_of_fit_ref 1.037
_refine_ls_hydrogen_treatment constr
_refine_ls_matrix_type full
_refine_ls_number_parameters 289
_refine_ls_number_reflns 4960
_refine_ls_number_restraints 0
_refine_ls_restrained_S_all 1.037
_refine_ls_R_factor_all 0.0406
_refine_ls_R_factor_gt 0.0390
_refine_ls_shift/su_max 0.001
_refine_ls_shift/su_mean 0.000
_refine_ls_structure_factor_coef Fsqd
_refine_ls_weighting_details 'calc w=1/[\s^2^(Fo^2^)+(0.0658P)^2^+1.3306P] where P=(Fo^2^+2Fc^2^)/3'
_refine_ls_weighting_scheme calc
_refine_ls_wR_factor_gt 0.1042
_refine_ls_wR_factor_ref 0.1061
_reflns_number_gt 4658
_reflns_number_total 4960
_reflns_threshold_expression I>2\s(I)
_cod_data_source_file om200549p_si_001.cif
_cod_data_source_block sala16
_cod_depositor_comments
;
The following automatic conversions were performed:

'_symmetry_cell_setting' value 'Monoclinic' changed to 'monoclinic'
according to /home/saulius/struct/CIF-dictionaries/cif_core.dic
dictionary named 'cif_core.dic' version 2.4.1 from 2010-06-29.

Automatic conversion script
Id: cif_fix_values 1715 2011-07-08 13:25:40Z adriana 
;
_cod_original_sg_symbol_H-M P21/n
_cod_database_code 4065064

loop_
_symmetry_equiv_pos_as_xyz
'x, y, z'
'-x+1/2, y+1/2, -z+1/2'
'-x, -y, -z'
'x-1/2, -y-1/2, z-1/2'

loop_
_atom_site_label
_atom_site_type_symbol
_atom_site_fract_x
_atom_site_fract_y
_atom_site_fract_z
_atom_site_U_iso_or_equiv
_atom_site_adp_type
_atom_site_occupancy
_atom_site_symmetry_multiplicity
_atom_site_calc_flag
_atom_site_refinement_flags
Ni1 Ni 0.35080(3) 0.238740(16) 0.34333(2) 0.02801(12) Uani 1 1 d .
P1 P 0.19330(5) 0.17181(2) 0.37965(4) 0.03226(14) Uani 1 1 d .
P2 P 0.47672(5) 0.33006(2) 0.32011(3) 0.02902(13) Uani 1 1 d .
O1 O 0.13150(16) 0.22224(8) 0.44891(11) 0.0405(3) Uani 1 1 d .
O2 O 0.42814(15) 0.40033(7) 0.37072(10) 0.0361(3) Uani 1 1 d .
O3 O 0.41921(17) 0.16372(8) 0.27619(12) 0.0454(4) Uani 1 1 d .
S1 S 0.55649(6) 0.12460(3) 0.30820(5) 0.04961(17) Uani 1 1 d .
O4 O 0.5929(3) 0.09770(14) 0.40138(15) 0.0876(7) Uani 1 1 d .
O5 O 0.6656(2) 0.15862(13) 0.2782(2) 0.0938(8) Uani 1 1 d .
F1 F 0.4025(2) 0.00836(9) 0.24968(14) 0.0859(6) Uani 1 1 d .
F2 F 0.6206(3) 0.00189(11) 0.24970(18) 0.1092(8) Uani 1 1 d .
F3 F 0.4611(2) 0.06290(11) 0.14177(12) 0.0832(5) Uani 1 1 d .
C1 C 0.28241(19) 0.30921(10) 0.40865(12) 0.0296(4) Uani 1 1 d .
C2 C 0.1838(2) 0.29280(10) 0.45560(13) 0.0332(4) Uani 1 1 d .
C3 C 0.1363(2) 0.34340(12) 0.50732(15) 0.0395(4) Uani 1 1 d .
H3 H 0.0705 0.3301 0.5392 0.047 Uiso 1 1 calc R
C4 C 0.1870(2) 0.41404(12) 0.51146(15) 0.0419(5) Uani 1 1 d .
H4 H 0.1546 0.4494 0.5462 0.050 Uiso 1 1 calc R
C5 C 0.2840(2) 0.43400(11) 0.46599(15) 0.0391(4) Uani 1 1 d .
H5 H 0.3182 0.4825 0.4690 0.047 Uiso 1 1 calc R
C6 C 0.3297(2) 0.38125(10) 0.41601(13) 0.0316(4) Uani 1 1 d .
C7 C 0.0305(2) 0.14886(14) 0.28188(17) 0.0483(5) Uani 1 1 d .
H7 H -0.0418 0.1283 0.3092 0.058 Uiso 1 1 calc R
C8 C 0.0634(3) 0.09164(18) 0.2179(2) 0.0710(8) Uani 1 1 d .
H8A H -0.0246 0.0809 0.1648 0.106 Uiso 1 1 calc R
H8B H 0.0980 0.0473 0.2546 0.106 Uiso 1 1 calc R
H8C H 0.1379 0.1100 0.1931 0.106 Uiso 1 1 calc R
C9 C -0.0335(3) 0.21783(18) 0.2265(2) 0.0717(8) Uani 1 1 d .
H9A H 0.0335 0.2372 0.1961 0.107 Uiso 1 1 calc R
H9B H -0.0490 0.2541 0.2703 0.107 Uiso 1 1 calc R
H9C H -0.1259 0.2063 0.1778 0.107 Uiso 1 1 calc R
C10 C 0.2566(2) 0.09043(11) 0.45111(16) 0.0421(5) Uani 1 1 d .
H10 H 0.2988 0.0574 0.4139 0.051 Uiso 1 1 calc R
C11 C 0.3788(3) 0.11188(16) 0.54190(19) 0.0626(7) Uani 1 1 d .
H11A H 0.3393 0.1413 0.5824 0.094 Uiso 1 1 calc R
H11B H 0.4516 0.1400 0.5250 0.094 Uiso 1 1 calc R
H11C H 0.4234 0.0680 0.5763 0.094 Uiso 1 1 calc R
C12 C 0.1378(3) 0.04852(13) 0.4740(2) 0.0551(6) Uani 1 1 d .
H12A H 0.1789 0.0047 0.5100 0.083 Uiso 1 1 calc R
H12B H 0.0624 0.0349 0.4147 0.083 Uiso 1 1 calc R
H12C H 0.0959 0.0791 0.5120 0.083 Uiso 1 1 calc R
C13 C 0.4390(2) 0.36197(12) 0.19813(14) 0.0410(5) Uani 1 1 d .
H13 H 0.4846 0.4107 0.2002 0.049 Uiso 1 1 calc R
C14 C 0.5045(3) 0.31017(16) 0.14346(19) 0.0629(7) Uani 1 1 d .
H14A H 0.4704 0.2608 0.1478 0.094 Uiso 1 1 calc R
H14B H 0.6101 0.3116 0.1709 0.094 Uiso 1 1 calc R
H14C H 0.4751 0.3249 0.0766 0.094 Uiso 1 1 calc R
C15 C 0.2756(3) 0.37007(16) 0.15146(17) 0.0578(6) Uani 1 1 d .
H15A H 0.2547 0.3912 0.0880 0.087 Uiso 1 1 calc R
H15B H 0.2378 0.4019 0.1904 0.087 Uiso 1 1 calc R
H15C H 0.2297 0.3223 0.1461 0.087 Uiso 1 1 calc R
C16 C 0.6717(2) 0.32878(12) 0.37818(18) 0.0452(5) Uani 1 1 d .
H16 H 0.7122 0.2882 0.3502 0.054 Uiso 1 1 calc R
C17 C 0.7441(3) 0.39923(14) 0.3638(2) 0.0608(7) Uani 1 1 d .
H17A H 0.7013 0.4402 0.3870 0.091 Uiso 1 1 calc R
H17B H 0.7296 0.4058 0.2960 0.091 Uiso 1 1 calc R
H17C H 0.8477 0.3968 0.3992 0.091 Uiso 1 1 calc R
C18 C 0.7021(3) 0.3125(2) 0.4832(2) 0.0815(11) Uani 1 1 d .
H18A H 0.8067 0.3092 0.5153 0.122 Uiso 1 1 calc R
H18B H 0.6568 0.2664 0.4899 0.122 Uiso 1 1 calc R
H18C H 0.6625 0.3515 0.5120 0.122 Uiso 1 1 calc R
C19 C 0.5064(3) 0.04487(14) 0.23261(19) 0.0589(7) Uani 1 1 d .

loop_
_atom_site_aniso_label
_atom_site_aniso_U_11
_atom_site_aniso_U_22
_atom_site_aniso_U_33
_atom_site_aniso_U_23
_atom_site_aniso_U_13
_atom_site_aniso_U_12
Ni1 0.02819(18) 0.02453(18) 0.03396(19) -0.00124(11) 0.01383(14) -0.00355(11)
P1 0.0299(2) 0.0295(2) 0.0400(3) -0.00070(18) 0.0152(2) -0.00629(17)
P2 0.0307(2) 0.0254(2) 0.0336(2) -0.00015(16) 0.01403(19) -0.00434(16)
O1 0.0411(8) 0.0362(7) 0.0540(8) -0.0031(6) 0.0290(7) -0.0077(6)
O2 0.0450(7) 0.0264(6) 0.0430(7) -0.0030(5) 0.0227(6) -0.0070(5)
O3 0.0464(8) 0.0356(8) 0.0603(9) -0.0112(7) 0.0257(7) 0.0007(6)
S1 0.0446(3) 0.0396(3) 0.0683(4) -0.0121(2) 0.0235(3) 0.0022(2)
O4 0.0935(16) 0.0976(17) 0.0591(12) -0.0145(11) 0.0082(11) 0.0366(14)
O5 0.0586(12) 0.0672(13) 0.172(3) -0.0154(15) 0.0606(15) -0.0110(10)
F1 0.1282(16) 0.0477(9) 0.0995(13) -0.0130(9) 0.0615(12) -0.0315(10)
F2 0.141(2) 0.0690(12) 0.1362(19) -0.0121(12) 0.0710(16) 0.0477(13)
F3 0.1226(16) 0.0841(12) 0.0566(9) -0.0123(8) 0.0479(10) -0.0080(11)
C1 0.0290(8) 0.0297(9) 0.0304(8) -0.0005(7) 0.0101(7) -0.0005(7)
C2 0.0309(9) 0.0326(9) 0.0372(9) 0.0011(7) 0.0125(8) -0.0013(7)
C3 0.0366(10) 0.0447(11) 0.0430(11) -0.0022(9) 0.0206(9) 0.0016(8)
C4 0.0439(11) 0.0402(11) 0.0458(11) -0.0085(9) 0.0203(9) 0.0040(9)
C5 0.0452(11) 0.0307(9) 0.0432(10) -0.0045(8) 0.0171(9) 0.0001(8)
C6 0.0334(9) 0.0308(9) 0.0318(9) 0.0001(7) 0.0123(7) -0.0007(7)
C7 0.0332(10) 0.0529(13) 0.0558(13) -0.0012(10) 0.0108(9) -0.0124(9)
C8 0.0604(16) 0.081(2) 0.0624(16) -0.0247(15) 0.0071(13) -0.0170(14)
C9 0.0479(14) 0.077(2) 0.0724(18) 0.0153(15) -0.0042(13) -0.0054(13)
C10 0.0445(11) 0.0329(10) 0.0545(12) 0.0056(9) 0.0239(10) -0.0019(8)
C11 0.0590(15) 0.0662(17) 0.0554(14) 0.0192(12) 0.0090(12) -0.0033(13)
C12 0.0640(15) 0.0386(12) 0.0747(16) 0.0080(11) 0.0389(13) -0.0091(10)
C13 0.0532(12) 0.0374(10) 0.0362(10) 0.0016(8) 0.0199(9) -0.0080(9)
C14 0.0842(19) 0.0665(16) 0.0540(14) -0.0102(12) 0.0443(14) -0.0112(14)
C15 0.0600(15) 0.0652(16) 0.0409(12) 0.0081(11) 0.0065(11) 0.0000(12)
C16 0.0311(10) 0.0374(11) 0.0651(14) 0.0076(9) 0.0132(10) -0.0047(8)
C17 0.0404(12) 0.0516(14) 0.0849(19) 0.0106(13) 0.0130(12) -0.0188(10)
C18 0.0535(15) 0.096(2) 0.0722(19) 0.0356(17) -0.0099(14) -0.0212(15)
C19 0.0882(19) 0.0408(12) 0.0634(15) -0.0030(11) 0.0462(15) 0.0082(12)

loop_
_atom_type_symbol
_atom_type_description
_atom_type_scat_dispersion_real
_atom_type_scat_dispersion_imag
_atom_type_scat_source
C C 0.0181 0.0091 'International Tables Vol C Tables 4.2.6.8 and 6.1.1.4'
H H 0.0000 0.0000 'International Tables Vol C Tables 4.2.6.8 and 6.1.1.4'
O O 0.0492 0.0322 'International Tables Vol C Tables 4.2.6.8 and 6.1.1.4'
F F 0.0727 0.0534 'International Tables Vol C Tables 4.2.6.8 and 6.1.1.4'
P P 0.2955 0.4335 'International Tables Vol C Tables 4.2.6.8 and 6.1.1.4'
S S 0.3331 0.5567 'International Tables Vol C Tables 4.2.6.8 and 6.1.1.4'
Ni Ni -3.0029 0.5091 'International Tables Vol C Tables 4.2.6.8 and 6.1.1.4'

loop_
_geom_angle_atom_site_label_1
_geom_angle_atom_site_label_2
_geom_angle_atom_site_label_3
_geom_angle
_geom_angle_publ_flag
C1 NI1 O3 178.67(7) y
C1 NI1 P1 81.97(6) y
O3 NI1 P1 96.71(5) y
C1 NI1 P2 82.22(6) y
O3 NI1 P2 99.11(5) y
P1 NI1 P2 163.83(2) y
O1 P1 C7 103.06(10) y
O1 P1 C10 102.92(9) y
C7 P1 C10 108.39(11) y
O1 P1 NI1 105.82(5) y
C7 P1 NI1 116.05(8) y
C10 P1 NI1 118.51(7) y
O2 P2 C16 102.08(9) y
O2 P2 C13 101.97(9) y
C16 P2 C13 108.30(10) y
O2 P2 NI1 105.73(5) y
C16 P2 NI1 118.36(7) y
C13 P2 NI1 117.76(7) y
C2 O1 P1 111.76(12) y
C6 O2 P2 111.96(11) y
S1 O3 NI1 128.14(10) y
O4 S1 O5 119.32(18) y
O4 S1 O3 113.84(12) y
O5 S1 O3 112.56(13) y
O4 S1 C19 104.80(14) y
O5 S1 C19 103.78(14) y
O3 S1 C19 99.48(12) y
C6 C1 C2 115.55(17) y
C6 C1 NI1 122.21(14) y
C2 C1 NI1 122.21(14) y
C3 C2 O1 119.13(17) y
C3 C2 C1 123.12(18) y
O1 C2 C1 117.75(16) y
C2 C3 C4 118.39(18) y
C2 C3 H3 120.8 ?
C4 C3 H3 120.8 ?
C5 C4 C3 121.39(18) y
C5 C4 H4 119.3 ?
C3 C4 H4 119.3 ?
C6 C5 C4 118.08(19) y
C6 C5 H5 121.0 ?
C4 C5 H5 121.0 ?
C5 C6 O2 118.74(17) y
C5 C6 C1 123.46(18) y
O2 C6 C1 117.80(16) y
C8 C7 C9 111.8(2) y
C8 C7 P1 110.51(17) y
C9 C7 P1 109.46(17) y
C8 C7 H7 108.3 ?
C9 C7 H7 108.3 ?
P1 C7 H7 108.3 ?
C7 C8 H8A 109.5 ?
C7 C8 H8B 109.5 ?
H8A C8 H8B 109.5 ?
C7 C8 H8C 109.5 ?
H8A C8 H8C 109.5 ?
H8B C8 H8C 109.5 ?
C7 C9 H9A 109.5 ?
C7 C9 H9B 109.5 ?
H9A C9 H9B 109.5 ?
C7 C9 H9C 109.5 ?
H9A C9 H9C 109.5 ?
H9B C9 H9C 109.5 ?
C12 C10 C11 111.4(2) y
C12 C10 P1 114.10(17) y
C11 C10 P1 108.60(16) y
C12 C10 H10 107.5 ?
C11 C10 H10 107.5 ?
P1 C10 H10 107.5 ?
C10 C11 H11A 109.5 ?
C10 C11 H11B 109.5 ?
H11A C11 H11B 109.5 ?
C10 C11 H11C 109.5 ?
H11A C11 H11C 109.5 ?
H11B C11 H11C 109.5 ?
C10 C12 H12A 109.5 ?
C10 C12 H12B 109.5 ?
H12A C12 H12B 109.5 ?
C10 C12 H12C 109.5 ?
H12A C12 H12C 109.5 ?
H12B C12 H12C 109.5 ?
C14 C13 C15 112.3(2) y
C14 C13 P2 110.21(17) y
C15 C13 P2 108.82(15) y
C14 C13 H13 108.5 ?
C15 C13 H13 108.5 ?
P2 C13 H13 108.5 ?
C13 C14 H14A 109.5 ?
C13 C14 H14B 109.5 ?
H14A C14 H14B 109.5 ?
C13 C14 H14C 109.5 ?
H14A C14 H14C 109.5 ?
H14B C14 H14C 109.5 ?
C13 C15 H15A 109.5 ?
C13 C15 H15B 109.5 ?
H15A C15 H15B 109.5 ?
C13 C15 H15C 109.5 ?
H15A C15 H15C 109.5 ?
H15B C15 H15C 109.5 ?
C18 C16 C17 111.6(2) y
C18 C16 P2 108.11(17) y
C17 C16 P2 112.68(16) y
C18 C16 H16 108.1 ?
C17 C16 H16 108.1 ?
P2 C16 H16 108.1 ?
C16 C17 H17A 109.5 ?
C16 C17 H17B 109.5 ?
H17A C17 H17B 109.5 ?
C16 C17 H17C 109.5 ?
H17A C17 H17C 109.5 ?
H17B C17 H17C 109.5 ?
C16 C18 H18A 109.5 ?
C16 C18 H18B 109.5 ?
H18A C18 H18B 109.5 ?
C16 C18 H18C 109.5 ?
H18A C18 H18C 109.5 ?
H18B C18 H18C 109.5 ?
F1 C19 F3 107.9(3) y
F1 C19 F2 108.4(2) y
F3 C19 F2 109.0(2) y
F1 C19 S1 111.31(17) y
F3 C19 S1 111.25(18) y
F2 C19 S1 109.0(2) y

loop_
_geom_bond_atom_site_label_1
_geom_bond_atom_site_label_2
_geom_bond_distance
_geom_bond_publ_flag
Ni1 C1 1.8745(18) y
Ni1 O3 1.9506(14) y
Ni1 P1 2.1793(5) y
Ni1 P2 2.1817(5) y
P1 O1 1.6453(14) y
P1 C7 1.822(2) y
P1 C10 1.826(2) y
P2 O2 1.6461(14) y
P2 C16 1.821(2) y
P2 C13 1.828(2) y
O1 C2 1.390(2) y
O2 C6 1.392(2) y
O3 S1 1.4618(16) y
S1 O4 1.405(2) y
S1 O5 1.432(2) y
S1 C19 1.818(3) y
F1 C19 1.313(3) y
F2 C19 1.327(3) y
F3 C19 1.320(3) y
C1 C6 1.399(3) y
C1 C2 1.400(2) y
C2 C3 1.385(3) y
C3 C4 1.388(3) y
C3 H3 0.9500 ?
C4 C5 1.386(3) y
C4 H4 0.9500 ?
C5 C6 1.386(3) y
C5 H5 0.9500 ?
C7 C8 1.526(4) y
C7 C9 1.533(4) y
C7 H7 1.0000 ?
C8 H8a 0.9800 ?
C8 H8b 0.9800 ?
C8 H8c 0.9800 ?
C9 H9a 0.9800 ?
C9 H9b 0.9800 ?
C9 H9c 0.9800 ?
C10 C12 1.527(3) y
C10 C11 1.535(4) y
C10 H10 1.0000 ?
C11 H11a 0.9800 ?
C11 H11b 0.9800 ?
C11 H11c 0.9800 ?
C12 H12a 0.9800 ?
C12 H12b 0.9800 ?
C12 H12c 0.9800 ?
C13 C14 1.527(3) y
C13 C15 1.529(3) y
C13 H13 1.0000 ?
C14 H14a 0.9800 ?
C14 H14b 0.9800 ?
C14 H14c 0.9800 ?
C15 H15a 0.9800 ?
C15 H15b 0.9800 ?
C15 H15c 0.9800 ?
C16 C18 1.523(4) y
C16 C17 1.529(3) y
C16 H16 1.0000 ?
C17 H17a 0.9800 ?
C17 H17b 0.9800 ?
C17 H17c 0.9800 ?
C18 H18a 0.9800 ?
C18 H18b 0.9800 ?
C18 H18c 0.9800 ?

loop_
_geom_torsion_atom_site_label_1
_geom_torsion_atom_site_label_2
_geom_torsion_atom_site_label_3
_geom_torsion_atom_site_label_4
_geom_torsion
_geom_torsion_publ_flag
C1 NI1 P1 O1 -6.02(8) y
O3 NI1 P1 O1 173.85(8) y
P2 NI1 P1 O1 -18.20(11) y
C1 NI1 P1 C7 107.56(11) y
O3 NI1 P1 C7 -72.57(11) y
P2 NI1 P1 C7 95.38(12) y
C1 NI1 P1 C10 -120.75(10) y
O3 NI1 P1 C10 59.12(10) y
P2 NI1 P1 C10 -132.93(11) y
C1 NI1 P2 O2 -1.60(8) y
O3 NI1 P2 O2 178.45(8) y
P1 NI1 P2 O2 10.57(11) y
C1 NI1 P2 C16 111.92(11) y
O3 NI1 P2 C16 -68.03(11) y
P1 NI1 P2 C16 124.10(12) y
C1 NI1 P2 C13 -114.66(10) y
O3 NI1 P2 C13 65.40(10) y
P1 NI1 P2 C13 -102.48(11) y
C7 P1 O1 C2 -116.00(15) y
C10 P1 O1 C2 131.33(14) y
NI1 P1 O1 C2 6.31(14) y
C16 P2 O2 C6 -121.59(14) y
C13 P2 O2 C6 126.48(13) y
NI1 P2 O2 C6 2.81(13) y
P1 NI1 O3 S1 -106.27(12) y
P2 NI1 O3 S1 77.10(12) y
NI1 O3 S1 O4 47.38(18) y
NI1 O3 S1 O5 -92.39(17) y
NI1 O3 S1 C19 158.29(13) y
O3 NI1 C1 C6 178(100) y
P1 NI1 C1 C6 -176.37(16) y
P2 NI1 C1 C6 0.23(15) y
P1 NI1 C1 C2 5.50(15) y
P2 NI1 C1 C2 -177.90(16) y
P1 O1 C2 C3 176.68(15) y
P1 O1 C2 C1 -3.0(2) y
C6 C1 C2 C3 -0.8(3) y
NI1 C1 C2 C3 177.41(15) y
C6 C1 C2 O1 178.81(16) y
NI1 C1 C2 O1 -2.9(2) y
O1 C2 C3 C4 -178.53(19) y
C1 C2 C3 C4 1.1(3) y
C2 C3 C4 C5 -0.6(3) y
C3 C4 C5 C6 -0.1(3) y
C4 C5 C6 O2 -179.41(18) y
C4 C5 C6 C1 0.4(3) y
P2 O2 C6 C5 176.84(15) y
P2 O2 C6 C1 -3.0(2) y
C2 C1 C6 C5 0.1(3) y
NI1 C1 C6 C5 -178.17(15) y
C2 C1 C6 O2 179.86(16) y
NI1 C1 C6 O2 1.6(2) y
O1 P1 C7 C8 -170.72(19) y
C10 P1 C7 C8 -62.1(2) y
NI1 P1 C7 C8 74.1(2) y
O1 P1 C7 C9 65.8(2) y
C10 P1 C7 C9 174.39(19) y
NI1 P1 C7 C9 -49.4(2) y
O1 P1 C10 C12 62.52(18) y
C7 P1 C10 C12 -46.2(2) y
NI1 P1 C10 C12 178.81(14) y
O1 P1 C10 C11 -62.40(18) y
C7 P1 C10 C11 -171.10(17) y
NI1 P1 C10 C11 53.89(19) y
O2 P2 C13 C14 168.82(16) y
C16 P2 C13 C14 61.64(19) y
NI1 P2 C13 C14 -76.05(18) y
O2 P2 C13 C15 -67.59(17) y
C16 P2 C13 C15 -174.77(16) y
NI1 P2 C13 C15 47.54(18) y
O2 P2 C16 C18 65.1(2) y
C13 P2 C16 C18 172.2(2) y
NI1 P2 C16 C18 -50.4(2) y
O2 P2 C16 C17 -58.7(2) y
C13 P2 C16 C17 48.4(2) y
NI1 P2 C16 C17 -174.25(17) y
O4 S1 C19 F1 56.0(2) y
O5 S1 C19 F1 -178.1(2) y
O3 S1 C19 F1 -61.9(2) y
O4 S1 C19 F3 176.3(2) y
O5 S1 C19 F3 -57.8(2) y
O3 S1 C19 F3 58.4(2) y
O4 S1 C19 F2 -63.5(2) y
O5 S1 C19 F2 62.4(2) y
O3 S1 C19 F2 178.60(19) y
